data_4109531
loop_
_publ_author_name
'Richard D. Adams'
'Burjor Captain'
'Eszter Trufan'
'Lei Zhu'

_publ_section_title
;
 Activation of Metal Hydride Complexes by Tri-tert-butylphosphine-Platinum
 and -Palladium Groups
;
_journal_name_full 'Journal of the American Chemical Society'
_journal_page_first 7545
_journal_page_last 7556
_journal_paper_doi 10.1021/ja070617h
_journal_volume 129
_journal_year 2007
_chemical_formula_sum 'C51 H58 O4 P Pt Ru Sn'
_chemical_formula_weight 1180.79
_chemical_name_systematic
; 
 ? 
;
_space_group_IT_number 2
_symmetry_cell_setting triclinic
_symmetry_space_group_name_Hall '-P 1'
_symmetry_space_group_name_H-M 'P -1'
_atom_sites_solution_hydrogens geom
_atom_sites_solution_primary direct
_atom_sites_solution_secondary difmap
_audit_creation_method SHELXL-97
_cell_angle_alpha 98.2060(10)
_cell_angle_beta 90.7390(10)
_cell_angle_gamma 104.0880(10)
_cell_formula_units_Z 2
_cell_length_a 12.9837(3)
_cell_length_b 13.3071(3)
_cell_length_c 14.9483(4)
_cell_measurement_reflns_used 8411
_cell_measurement_temperature 294(2)
_cell_measurement_theta_max 27.32
_cell_measurement_theta_min 2.26
_cell_volume 2476.32(10)
_computing_cell_refinement 'SAINT+  V6.45 (Bruker, 2003)'
_computing_data_collection 'SMART V5.632 (Bruker, 2005)'
_computing_data_reduction 'SAINT+  V6.45'
_computing_molecular_graphics 'SHELXTL V6.1 (Sheldrick, 2000)'
_computing_publication_material 'SHELXTL V6.1'
_computing_structure_refinement 'SHELXL-97 (Sheldrick, 1997)'
_computing_structure_solution 'SHELXS-97 (Sheldrick, 1990)'
_diffrn_ambient_temperature 294(2)
_diffrn_measured_fraction_theta_full 0.994
_diffrn_measured_fraction_theta_max 0.994
_diffrn_measurement_device_type 'Bruker SMART APEX CCD diffractometer'
_diffrn_measurement_method 'omega scans'
_diffrn_radiation_monochromator graphite
_diffrn_radiation_source 'fine-focus sealed tube'
_diffrn_radiation_type MoK\a
_diffrn_radiation_wavelength 0.71073
_diffrn_reflns_av_R_equivalents 0.0240
_diffrn_reflns_av_sigmaI/netI 0.0353
_diffrn_reflns_limit_h_max 17
_diffrn_reflns_limit_h_min -17
_diffrn_reflns_limit_k_max 17
_diffrn_reflns_limit_k_min -17
_diffrn_reflns_limit_l_max 19
_diffrn_reflns_limit_l_min -19
_diffrn_reflns_number 26331
_diffrn_reflns_theta_full 28.29
_diffrn_reflns_theta_max 28.29
_diffrn_reflns_theta_min 1.38
_diffrn_standards_decay_% <1
_exptl_absorpt_coefficient_mu 3.692
_exptl_absorpt_correction_T_max 1.000
_exptl_absorpt_correction_T_min 0.755
_exptl_absorpt_correction_type multi-scan
_exptl_absorpt_process_details '(SADABS, Bruker, 1997)'
_exptl_crystal_colour yellow
_exptl_crystal_density_diffrn 1.584
_exptl_crystal_description block
_exptl_crystal_F_000 1166
_exptl_crystal_size_max 0.22
_exptl_crystal_size_mid 0.10
_exptl_crystal_size_min 0.08
_refine_diff_density_max 1.174
_refine_diff_density_min -0.494
_refine_diff_density_rms 0.098
_refine_ls_extinction_method none
_refine_ls_goodness_of_fit_ref 1.039
_refine_ls_hydrogen_treatment mixed
_refine_ls_matrix_type full
_refine_ls_number_parameters 503
_refine_ls_number_reflns 12233
_refine_ls_number_restraints 0
_refine_ls_restrained_S_all 1.039
_refine_ls_R_factor_all 0.0473
_refine_ls_R_factor_gt 0.0339
_refine_ls_shift/su_max 0.001
_refine_ls_shift/su_mean 0.000
_refine_ls_structure_factor_coef Fsqd
_refine_ls_weighting_details 'calc w=1/[\s^2^(Fo^2^)+(0.0409P)^2^+0.7400P] where P=(Fo^2^+2Fc^2^)/3'
_refine_ls_weighting_scheme calc
_refine_ls_wR_factor_gt 0.0773
_refine_ls_wR_factor_ref 0.0840
_reflns_number_gt 9883
_reflns_number_total 12233
_reflns_threshold_expression >2sigma(I)
_cod_data_source_file ja070617hsi20070127_041602.cif
_cod_data_source_block p-1
_cod_original_cell_volume 2476.31(10)
_cod_database_code 4109531

loop_
_symmetry_equiv_pos_as_xyz
'x, y, z'
'-x, -y, -z'

loop_
_atom_site_label
_atom_site_type_symbol
_atom_site_fract_x
_atom_site_fract_y
_atom_site_fract_z
_atom_site_U_iso_or_equiv
_atom_site_adp_type
_atom_site_occupancy
_atom_site_symmetry_multiplicity
_atom_site_calc_flag
_atom_site_refinement_flags
Pt1 Pt 0.572138(12) 0.103514(12) 0.258290(10) 0.04233(5) Uani 1 1 d .
Ru1 Ru 0.42310(2) -0.07874(2) 0.21509(2) 0.03894(7) Uani 1 1 d .
Sn1 Sn 0.24726(2) -0.01869(2) 0.259485(18) 0.04282(7) Uani 1 1 d .
P1 P 0.74290(8) 0.21759(8) 0.28443(7) 0.0414(2) Uani 1 1 d .
O11 O 0.4186(3) -0.1199(4) 0.4113(3) 0.0934(13) Uani 1 1 d .
O12 O 0.3049(4) -0.2964(3) 0.1287(3) 0.1061(15) Uani 1 1 d .
O13 O 0.4085(3) 0.0307(3) 0.0503(2) 0.0812(11) Uani 1 1 d .
O21 O 0.4397(3) 0.2551(3) 0.2349(4) 0.1115(17) Uani 1 1 d .
C1 C 0.5990(3) -0.0412(3) 0.2444(3) 0.0424(8) Uani 1 1 d .
C2 C 0.5878(3) -0.1050(3) 0.1621(3) 0.0449(9) Uani 1 1 d .
C11 C 0.4207(3) -0.1060(4) 0.3378(3) 0.0572(11) Uani 1 1 d .
C12 C 0.3459(4) -0.2149(4) 0.1622(3) 0.0619(12) Uani 1 1 d .
C13 C 0.4152(3) -0.0102(4) 0.1118(3) 0.0535(10) Uani 1 1 d .
C21 C 0.4921(4) 0.2022(4) 0.2507(4) 0.0637(13) Uani 1 1 d .
C23 C 0.6021(3) -0.2134(3) 0.1434(3) 0.0472(9) Uani 1 1 d .
C24 C 0.6149(5) -0.2547(4) 0.0562(4) 0.0838(17) Uani 1 1 d .
H24 H 0.6147 -0.2145 0.0102 0.101 Uiso 1 1 calc R
C25 C 0.6284(7) -0.3566(5) 0.0350(5) 0.111(2) Uani 1 1 d .
H25 H 0.6355 -0.3840 -0.0248 0.133 Uiso 1 1 calc R
C26 C 0.6311(6) -0.4149(5) 0.1012(6) 0.102(2) Uani 1 1 d .
H26 H 0.6414 -0.4821 0.0876 0.122 Uiso 1 1 calc R
C27 C 0.6186(5) -0.3746(4) 0.1887(5) 0.0858(18) Uani 1 1 d .
H27 H 0.6196 -0.4150 0.2345 0.103 Uiso 1 1 calc R
C28 C 0.6045(4) -0.2749(4) 0.2097(4) 0.0656(13) Uani 1 1 d .
H28 H 0.5964 -0.2487 0.2696 0.079 Uiso 1 1 calc R
C29 C 0.1100(3) -0.1477(3) 0.2662(3) 0.0511(10) Uani 1 1 d .
C30 C 0.1136(4) -0.2258(4) 0.3172(3) 0.0664(13) Uani 1 1 d .
H30 H 0.1773 -0.2252 0.3466 0.080 Uiso 1 1 calc R
C31 C 0.0233(5) -0.3055(4) 0.3255(4) 0.0843(17) Uani 1 1 d .
H31 H 0.0272 -0.3579 0.3594 0.101 Uiso 1 1 calc R
C32 C -0.0721(4) -0.3057(4) 0.2827(4) 0.0790(17) Uani 1 1 d .
H32 H -0.1328 -0.3582 0.2882 0.095 Uiso 1 1 calc R
C33 C -0.0768(4) -0.2295(4) 0.2331(4) 0.0749(15) Uani 1 1 d .
H33 H -0.1408 -0.2299 0.2043 0.090 Uiso 1 1 calc R
C34 C 0.0122(4) -0.1514(4) 0.2247(4) 0.0637(12) Uani 1 1 d .
H34 H 0.0070 -0.0997 0.1904 0.076 Uiso 1 1 calc R
C35 C 0.1918(3) 0.0708(3) 0.1680(3) 0.0471(9) Uani 1 1 d .
C36 C 0.1590(4) 0.0261(4) 0.0799(3) 0.0650(12) Uani 1 1 d .
H36 H 0.1599 -0.0433 0.0606 0.078 Uiso 1 1 calc R
C37 C 0.1247(5) 0.0829(6) 0.0196(4) 0.0846(17) Uani 1 1 d .
H37 H 0.1028 0.0518 -0.0395 0.101 Uiso 1 1 calc R
C38 C 0.1235(5) 0.1853(6) 0.0480(4) 0.0863(18) Uani 1 1 d .
H38 H 0.1000 0.2235 0.0082 0.104 Uiso 1 1 calc R
C39 C 0.1564(4) 0.2309(4) 0.1341(4) 0.0761(15) Uani 1 1 d .
H39 H 0.1564 0.3006 0.1529 0.091 Uiso 1 1 calc R
C40 C 0.1900(4) 0.1735(4) 0.1937(3) 0.0601(11) Uani 1 1 d .
H40 H 0.2119 0.2054 0.2527 0.072 Uiso 1 1 calc R
C41 C 0.2534(3) 0.0731(3) 0.3923(3) 0.0482(9) Uani 1 1 d .
C42 C 0.1583(4) 0.0819(4) 0.4312(3) 0.0590(11) Uani 1 1 d .
H42 H 0.0939 0.0462 0.4008 0.071 Uiso 1 1 calc R
C43 C 0.1582(4) 0.1421(5) 0.5133(3) 0.0700(14) Uani 1 1 d .
H43 H 0.0939 0.1467 0.5381 0.084 Uiso 1 1 calc R
C44 C 0.2511(5) 0.1954(5) 0.5591(3) 0.0788(16) Uani 1 1 d .
H44 H 0.2503 0.2373 0.6143 0.095 Uiso 1 1 calc R
C45 C 0.3458(4) 0.1871(4) 0.5236(3) 0.0723(14) Uani 1 1 d .
H45 H 0.4095 0.2222 0.5552 0.087 Uiso 1 1 calc R
C46 C 0.3468(4) 0.1263(4) 0.4405(3) 0.0576(11) Uani 1 1 d .
H46 H 0.4115 0.1211 0.4168 0.069 Uiso 1 1 calc R
C47 C 0.7848(4) 0.2656(4) 0.1732(3) 0.0600(11) Uani 1 1 d .
C48 C 0.7788(12) 0.1725(6) 0.1022(5) 0.223(7) Uani 1 1 d .
H48A H 0.7074 0.1293 0.0957 0.334 Uiso 1 1 calc R
H48B H 0.8263 0.1328 0.1197 0.334 Uiso 1 1 calc R
H48C H 0.7989 0.1958 0.0456 0.334 Uiso 1 1 calc R
C49 C 0.8952(6) 0.3371(8) 0.1756(5) 0.145(4) Uani 1 1 d .
H49A H 0.9074 0.3613 0.1182 0.217 Uiso 1 1 calc R
H49B H 0.9468 0.2993 0.1877 0.217 Uiso 1 1 calc R
H49C H 0.9015 0.3960 0.2223 0.217 Uiso 1 1 calc R
C50 C 0.7102(7) 0.3246(9) 0.1417(6) 0.164(5) Uani 1 1 d .
H50A H 0.7245 0.3366 0.0808 0.247 Uiso 1 1 calc R
H50B H 0.7200 0.3907 0.1804 0.247 Uiso 1 1 calc R
H50C H 0.6382 0.2845 0.1437 0.247 Uiso 1 1 calc R
C51 C 0.7423(4) 0.3365(4) 0.3739(3) 0.0596(11) Uani 1 1 d .
C52 C 0.8461(5) 0.4140(6) 0.3955(7) 0.160(5) Uani 1 1 d .
H52A H 0.8728 0.4396 0.3412 0.240 Uiso 1 1 calc R
H52B H 0.8956 0.3812 0.4204 0.240 Uiso 1 1 calc R
H52C H 0.8369 0.4715 0.4387 0.240 Uiso 1 1 calc R
C53 C 0.6666(7) 0.3958(6) 0.3471(7) 0.172(5) Uani 1 1 d .
H53A H 0.7012 0.4457 0.3097 0.259 Uiso 1 1 calc R
H53B H 0.6435 0.4320 0.4003 0.259 Uiso 1 1 calc R
H53C H 0.6062 0.3481 0.3140 0.259 Uiso 1 1 calc R
C54 C 0.7020(11) 0.2975(6) 0.4593(5) 0.217(7) Uani 1 1 d .
H54A H 0.7561 0.2737 0.4882 0.326 Uiso 1 1 calc R
H54B H 0.6399 0.2406 0.4450 0.326 Uiso 1 1 calc R
H54C H 0.6842 0.3533 0.4992 0.326 Uiso 1 1 calc R
C55 C 0.8439(4) 0.1506(4) 0.3265(4) 0.0670(13) Uani 1 1 d .
C56 C 0.8024(7) 0.1043(7) 0.4109(5) 0.133(3) Uani 1 1 d .
H56A H 0.8306 0.0450 0.4165 0.199 Uiso 1 1 calc R
H56B H 0.7262 0.0824 0.4057 0.199 Uiso 1 1 calc R
H56C H 0.8244 0.1563 0.4635 0.199 Uiso 1 1 calc R
C57 C 0.8543(5) 0.0588(5) 0.2559(5) 0.114(3) Uani 1 1 d .
H57A H 0.8923 0.0852 0.2061 0.171 Uiso 1 1 calc R
H57B H 0.7848 0.0173 0.2345 0.171 Uiso 1 1 calc R
H57C H 0.8923 0.0162 0.2828 0.171 Uiso 1 1 calc R
C58 C 0.9574(4) 0.2201(5) 0.3459(6) 0.112(3) Uani 1 1 d .
H58A H 1.0031 0.1792 0.3644 0.167 Uiso 1 1 calc R
H58B H 0.9571 0.2769 0.3932 0.167 Uiso 1 1 calc R
H58C H 0.9827 0.2476 0.2921 0.167 Uiso 1 1 calc R
C1S C 0.1906(7) 0.4538(7) 0.3432(6) 0.127(3) Uiso 1 1 d .
H1S H 0.1167 0.4374 0.3413 0.152 Uiso 1 1 calc R
C2S C 0.2458(7) 0.5294(7) 0.2941(6) 0.121(3) Uiso 1 1 d .
H2S H 0.2114 0.5639 0.2580 0.145 Uiso 1 1 calc R
C3S C 0.3532(8) 0.5492(7) 0.3026(6) 0.136(3) Uiso 1 1 d .
H3S H 0.3931 0.5986 0.2702 0.163 Uiso 1 1 calc R
C4S C 0.4066(9) 0.5007(8) 0.3561(7) 0.150(3) Uiso 1 1 d .
H4S H 0.4804 0.5180 0.3627 0.180 Uiso 1 1 calc R
C5S C 0.3433(8) 0.4240(7) 0.3998(6) 0.134(3) Uiso 1 1 d .
H5S H 0.3748 0.3860 0.4347 0.161 Uiso 1 1 calc R
C6S C 0.2415(7) 0.4056(6) 0.3919(5) 0.116(2) Uiso 1 1 d .
H6S H 0.2015 0.3548 0.4228 0.139 Uiso 1 1 calc R
C7S C 0.1000(5) 0.5096(5) 0.0357(4) 0.0799(15) Uiso 1 1 d .
H7S H 0.1681 0.5163 0.0600 0.096 Uiso 1 1 calc R
C8S C 0.0399(5) 0.5741(5) 0.0719(4) 0.0809(15) Uiso 1 1 d .
H8S H 0.0674 0.6250 0.1214 0.097 Uiso 1 1 calc R
C9S C -0.0590(5) 0.5658(5) 0.0376(4) 0.0789(15) Uiso 1 1 d .
H9S H -0.0992 0.6106 0.0632 0.095 Uiso 1 1 calc R
H1 H 0.615(3) -0.073(3) 0.301(3) 0.047(11) Uiso 1 1 d .
H2 H 0.590(3) -0.074(3) 0.112(3) 0.045(11) Uiso 1 1 d .

loop_
_atom_site_aniso_label
_atom_site_aniso_U_11
_atom_site_aniso_U_22
_atom_site_aniso_U_33
_atom_site_aniso_U_23
_atom_site_aniso_U_13
_atom_site_aniso_U_12
Pt1 0.03980(9) 0.03881(8) 0.04907(9) 0.00954(6) 0.00660(6) 0.00915(6)
Ru1 0.03642(15) 0.04084(16) 0.04107(16) 0.01205(13) 0.00245(12) 0.00901(12)
Sn1 0.03839(14) 0.04827(15) 0.04282(14) 0.00858(11) 0.00245(11) 0.01165(11)
P1 0.0412(5) 0.0372(5) 0.0472(5) 0.0122(4) 0.0055(4) 0.0089(4)
O11 0.087(3) 0.147(4) 0.066(2) 0.061(2) 0.019(2) 0.041(3)
O12 0.107(3) 0.063(3) 0.127(4) -0.005(2) -0.015(3) -0.008(2)
O13 0.080(2) 0.124(3) 0.062(2) 0.051(2) 0.0175(17) 0.045(2)
O21 0.060(2) 0.065(2) 0.213(5) 0.020(3) -0.011(3) 0.025(2)
C1 0.0366(19) 0.042(2) 0.049(2) 0.0121(17) 0.0034(16) 0.0074(16)
C2 0.042(2) 0.048(2) 0.049(2) 0.0158(18) 0.0067(17) 0.0147(17)
C11 0.045(2) 0.072(3) 0.062(3) 0.030(2) 0.009(2) 0.019(2)
C12 0.054(3) 0.052(3) 0.075(3) 0.011(2) -0.003(2) 0.005(2)
C13 0.048(2) 0.069(3) 0.051(2) 0.022(2) 0.0100(19) 0.022(2)
C21 0.047(3) 0.044(2) 0.098(4) 0.002(2) 0.004(2) 0.011(2)
C23 0.043(2) 0.042(2) 0.059(2) 0.0082(18) 0.0054(18) 0.0143(17)
C24 0.125(5) 0.057(3) 0.076(4) 0.008(3) 0.024(3) 0.036(3)
C25 0.163(7) 0.073(4) 0.105(5) -0.004(4) 0.041(5) 0.051(5)
C26 0.106(5) 0.052(3) 0.153(7) 0.010(4) 0.025(5) 0.033(3)
C27 0.088(4) 0.059(3) 0.124(5) 0.042(3) 0.008(4) 0.028(3)
C28 0.077(3) 0.056(3) 0.072(3) 0.021(2) 0.005(3) 0.025(2)
C29 0.046(2) 0.049(2) 0.054(2) 0.0028(19) 0.0106(18) 0.0069(18)
C30 0.063(3) 0.069(3) 0.065(3) 0.018(2) 0.000(2) 0.007(2)
C31 0.087(4) 0.065(3) 0.097(4) 0.021(3) 0.019(3) 0.004(3)
C32 0.061(3) 0.064(3) 0.097(4) -0.004(3) 0.027(3) -0.004(3)
C33 0.043(3) 0.070(3) 0.104(4) -0.003(3) 0.009(3) 0.008(2)
C34 0.048(3) 0.064(3) 0.079(3) 0.011(2) 0.006(2) 0.012(2)
C35 0.043(2) 0.056(2) 0.048(2) 0.0140(18) 0.0034(17) 0.0183(18)
C36 0.066(3) 0.073(3) 0.058(3) 0.009(2) -0.006(2) 0.022(3)
C37 0.084(4) 0.118(5) 0.058(3) 0.019(3) -0.011(3) 0.036(4)
C38 0.084(4) 0.108(5) 0.087(4) 0.050(4) 0.009(3) 0.043(4)
C39 0.080(4) 0.068(3) 0.094(4) 0.026(3) 0.014(3) 0.036(3)
C40 0.056(3) 0.065(3) 0.063(3) 0.010(2) 0.006(2) 0.022(2)
C41 0.051(2) 0.055(2) 0.042(2) 0.0111(18) 0.0047(18) 0.0176(19)
C42 0.057(3) 0.075(3) 0.051(2) 0.011(2) 0.000(2) 0.028(2)
C43 0.075(3) 0.096(4) 0.052(3) 0.011(3) 0.010(2) 0.046(3)
C44 0.099(4) 0.098(4) 0.049(3) -0.001(3) -0.001(3) 0.049(4)
C45 0.074(3) 0.087(4) 0.051(3) -0.007(2) -0.009(2) 0.020(3)
C46 0.056(3) 0.070(3) 0.047(2) 0.006(2) 0.003(2) 0.017(2)
C47 0.064(3) 0.063(3) 0.054(3) 0.021(2) 0.017(2) 0.012(2)
C48 0.49(2) 0.098(6) 0.067(5) 0.003(4) 0.102(8) 0.053(9)
C49 0.084(5) 0.221(10) 0.113(6) 0.098(6) 0.010(4) -0.033(5)
C50 0.130(7) 0.289(13) 0.147(7) 0.168(8) 0.062(6) 0.112(8)
C51 0.066(3) 0.050(2) 0.057(3) 0.001(2) 0.010(2) 0.007(2)
C52 0.071(4) 0.112(6) 0.243(11) -0.100(7) 0.004(5) -0.008(4)
C53 0.180(9) 0.109(6) 0.226(10) -0.091(7) -0.081(8) 0.103(6)
C54 0.45(2) 0.093(6) 0.099(6) 0.008(5) 0.147(9) 0.040(9)
C55 0.050(3) 0.054(3) 0.100(4) 0.023(3) -0.015(3) 0.013(2)
C56 0.152(7) 0.157(7) 0.124(6) 0.091(6) -0.001(5) 0.063(6)
C57 0.076(4) 0.078(4) 0.190(8) -0.019(5) -0.020(4) 0.045(3)
C58 0.063(4) 0.072(4) 0.196(8) 0.024(4) -0.046(4) 0.009(3)

loop_
_atom_type_symbol
_atom_type_description
_atom_type_scat_dispersion_real
_atom_type_scat_dispersion_imag
_atom_type_scat_source
C C 0.0033 0.0016 'International Tables Vol C Tables 4.2.6.8 and 6.1.1.4'
H H 0.0000 0.0000 'International Tables Vol C Tables 4.2.6.8 and 6.1.1.4'
O O 0.0106 0.0060 'International Tables Vol C Tables 4.2.6.8 and 6.1.1.4'
P P 0.1023 0.0942 'International Tables Vol C Tables 4.2.6.8 and 6.1.1.4'
Ru Ru -1.2594 0.8363 'International Tables Vol C Tables 4.2.6.8 and 6.1.1.4'
Sn Sn -0.6537 1.4246 'International Tables Vol C Tables 4.2.6.8 and 6.1.1.4'
Pt Pt -1.7033 8.3905 'International Tables Vol C Tables 4.2.6.8 and 6.1.1.4'

loop_
_geom_angle_atom_site_label_1
_geom_angle_atom_site_label_2
_geom_angle_atom_site_label_3
_geom_angle
_geom_angle_site_symmetry_1
_geom_angle_site_symmetry_3
C21 Pt1 C1 155.81(18) . .
C21 Pt1 P1 99.38(14) . .
C1 Pt1 P1 104.16(11) . .
C21 Pt1 Ru1 101.68(14) . .
C1 Pt1 Ru1 54.38(10) . .
P1 Pt1 Ru1 158.18(3) . .
C12 Ru1 C13 97.4(2) . .
C12 Ru1 C11 96.4(2) . .
C13 Ru1 C11 161.1(2) . .
C12 Ru1 C1 121.40(18) . .
C13 Ru1 C1 101.46(16) . .
C11 Ru1 C1 82.02(16) . .
C12 Ru1 C2 93.30(18) . .
C13 Ru1 C2 86.61(16) . .
C11 Ru1 C2 105.33(16) . .
C1 Ru1 C2 34.52(14) . .
C12 Ru1 Sn1 92.82(15) . .
C13 Ru1 Sn1 84.24(12) . .
C11 Ru1 Sn1 82.33(13) . .
C1 Ru1 Sn1 143.66(10) . .
C2 Ru1 Sn1 169.58(10) . .
C12 Ru1 Pt1 164.43(15) . .
C13 Ru1 Pt1 77.29(14) . .
C11 Ru1 Pt1 92.37(15) . .
C1 Ru1 Pt1 47.24(10) . .
C2 Ru1 Pt1 71.93(10) . .
Sn1 Ru1 Pt1 101.098(12) . .
C35 Sn1 C41 104.90(16) . .
C35 Sn1 C29 103.17(17) . .
C41 Sn1 C29 101.81(16) . .
C35 Sn1 Ru1 115.82(10) . .
C41 Sn1 Ru1 115.64(11) . .
C29 Sn1 Ru1 113.79(11) . .
C55 P1 C47 109.9(2) . .
C55 P1 C51 107.2(2) . .
C47 P1 C51 108.8(2) . .
C55 P1 Pt1 112.10(15) . .
C47 P1 Pt1 107.51(16) . .
C51 P1 Pt1 111.25(15) . .
C2 C1 Pt1 122.2(3) . .
C2 C1 Ru1 78.2(2) . .
Pt1 C1 Ru1 78.39(13) . .
C2 C1 H1 117(2) . .
Pt1 C1 H1 120(2) . .
Ru1 C1 H1 109(2) . .
C1 C2 C23 127.4(4) . .
C1 C2 Ru1 67.2(2) . .
C23 C2 Ru1 119.1(3) . .
C1 C2 H2 118(3) . .
C23 C2 H2 113(3) . .
Ru1 C2 H2 99(3) . .
O11 C11 Ru1 178.2(5) . .
O12 C12 Ru1 176.3(5) . .
O13 C13 Ru1 178.7(4) . .
O21 C21 Pt1 170.9(5) . .
C24 C23 C28 117.7(4) . .
C24 C23 C2 118.9(4) . .
C28 C23 C2 123.4(4) . .
C23 C24 C25 121.2(6) . .
C23 C24 H24 119.4 . .
C25 C24 H24 119.4 . .
C26 C25 C24 120.0(6) . .
C26 C25 H25 120.0 . .
C24 C25 H25 120.0 . .
C25 C26 C27 119.5(6) . .
C25 C26 H26 120.3 . .
C27 C26 H26 120.3 . .
C26 C27 C28 120.7(6) . .
C26 C27 H27 119.6 . .
C28 C27 H27 119.6 . .
C27 C28 C23 121.0(5) . .
C27 C28 H28 119.5 . .
C23 C28 H28 119.5 . .
C30 C29 C34 117.0(4) . .
C30 C29 Sn1 121.5(3) . .
C34 C29 Sn1 121.3(3) . .
C29 C30 C31 121.3(5) . .
C29 C30 H30 119.4 . .
C31 C30 H30 119.4 . .
C32 C31 C30 119.5(6) . .
C32 C31 H31 120.3 . .
C30 C31 H31 120.3 . .
C33 C32 C31 119.8(5) . .
C33 C32 H32 120.1 . .
C31 C32 H32 120.1 . .
C32 C33 C34 120.7(5) . .
C32 C33 H33 119.7 . .
C34 C33 H33 119.7 . .
C33 C34 C29 121.8(5) . .
C33 C34 H34 119.1 . .
C29 C34 H34 119.1 . .
C40 C35 C36 117.6(4) . .
C40 C35 Sn1 122.0(3) . .
C36 C35 Sn1 120.3(3) . .
C35 C36 C37 121.2(5) . .
C35 C36 H36 119.4 . .
C37 C36 H36 119.4 . .
C38 C37 C36 119.4(5) . .
C38 C37 H37 120.3 . .
C36 C37 H37 120.3 . .
C39 C38 C37 120.3(5) . .
C39 C38 H38 119.9 . .
C37 C38 H38 119.9 . .
C38 C39 C40 119.8(5) . .
C38 C39 H39 120.1 . .
C40 C39 H39 120.1 . .
C35 C40 C39 121.6(5) . .
C35 C40 H40 119.2 . .
C39 C40 H40 119.2 . .
C46 C41 C42 117.4(4) . .
C46 C41 Sn1 123.7(3) . .
C42 C41 Sn1 118.9(3) . .
C43 C42 C41 121.0(5) . .
C43 C42 H42 119.5 . .
C41 C42 H42 119.5 . .
C44 C43 C42 120.7(5) . .
C44 C43 H43 119.6 . .
C42 C43 H43 119.6 . .
C43 C44 C45 119.8(5) . .
C43 C44 H44 120.1 . .
C45 C44 H44 120.1 . .
C44 C45 C46 119.9(5) . .
C44 C45 H45 120.0 . .
C46 C45 H45 120.0 . .
C41 C46 C45 121.2(4) . .
C41 C46 H46 119.4 . .
C45 C46 H46 119.4 . .
C50 C47 C48 107.0(7) . .
C50 C47 C49 106.4(6) . .
C48 C47 C49 108.2(7) . .
C50 C47 P1 110.9(4) . .
C48 C47 P1 108.7(4) . .
C49 C47 P1 115.3(4) . .
C47 C48 H48A 109.5 . .
C47 C48 H48B 109.5 . .
H48A C48 H48B 109.5 . .
C47 C48 H48C 109.5 . .
H48A C48 H48C 109.5 . .
H48B C48 H48C 109.5 . .
C47 C49 H49A 109.5 . .
C47 C49 H49B 109.5 . .
H49A C49 H49B 109.5 . .
C47 C49 H49C 109.5 . .
H49A C49 H49C 109.5 . .
H49B C49 H49C 109.5 . .
C47 C50 H50A 109.5 . .
C47 C50 H50B 109.5 . .
H50A C50 H50B 109.5 . .
C47 C50 H50C 109.5 . .
H50A C50 H50C 109.5 . .
H50B C50 H50C 109.5 . .
C52 C51 C53 106.3(6) . .
C52 C51 C54 108.6(7) . .
C53 C51 C54 105.4(7) . .
C52 C51 P1 115.8(4) . .
C53 C51 P1 111.8(4) . .
C54 C51 P1 108.4(4) . .
C51 C52 H52A 109.5 . .
C51 C52 H52B 109.5 . .
H52A C52 H52B 109.5 . .
C51 C52 H52C 109.5 . .
H52A C52 H52C 109.5 . .
H52B C52 H52C 109.5 . .
C51 C53 H53A 109.5 . .
C51 C53 H53B 109.5 . .
H53A C53 H53B 109.5 . .
C51 C53 H53C 109.5 . .
H53A C53 H53C 109.5 . .
H53B C53 H53C 109.5 . .
C51 C54 H54A 109.5 . .
C51 C54 H54B 109.5 . .
H54A C54 H54B 109.5 . .
C51 C54 H54C 109.5 . .
H54A C54 H54C 109.5 . .
H54B C54 H54C 109.5 . .
C56 C55 C57 106.7(5) . .
C56 C55 C58 110.4(5) . .
C57 C55 C58 105.3(5) . .
C56 C55 P1 108.3(4) . .
C57 C55 P1 110.4(4) . .
C58 C55 P1 115.3(4) . .
C55 C56 H56A 109.5 . .
C55 C56 H56B 109.5 . .
H56A C56 H56B 109.5 . .
C55 C56 H56C 109.5 . .
H56A C56 H56C 109.5 . .
H56B C56 H56C 109.5 . .
C55 C57 H57A 109.5 . .
C55 C57 H57B 109.5 . .
H57A C57 H57B 109.5 . .
C55 C57 H57C 109.5 . .
H57A C57 H57C 109.5 . .
H57B C57 H57C 109.5 . .
C55 C58 H58A 109.5 . .
C55 C58 H58B 109.5 . .
H58A C58 H58B 109.5 . .
C55 C58 H58C 109.5 . .
H58A C58 H58C 109.5 . .
H58B C58 H58C 109.5 . .
C6S C1S C2S 120.7(9) . .
C6S C1S H1S 119.7 . .
C2S C1S H1S 119.7 . .
C3S C2S C1S 115.3(9) . .
C3S C2S H2S 122.4 . .
C1S C2S H2S 122.4 . .
C2S C3S C4S 123.9(10) . .
C2S C3S H3S 118.1 . .
C4S C3S H3S 118.1 . .
C3S C4S C5S 115.9(10) . .
C3S C4S H4S 122.1 . .
C5S C4S H4S 122.1 . .
C6S C5S C4S 120.1(10) . .
C6S C5S H5S 120.0 . .
C4S C5S H5S 120.0 . .
C5S C6S C1S 124.2(10) . .
C5S C6S H6S 117.9 . .
C1S C6S H6S 117.9 . .
C8S C7S C9S 119.2(6) . 2_565
C8S C7S H7S 120.4 . .
C9S C7S H7S 120.4 2_565 .
C9S C8S C7S 121.3(6) . .
C9S C8S H8S 119.3 . .
C7S C8S H8S 119.3 . .
C8S C9S C7S 119.5(6) . 2_565
C8S C9S H9S 120.3 . .
C7S C9S H9S 120.3 2_565 .

loop_
_geom_bond_atom_site_label_1
_geom_bond_atom_site_label_2
_geom_bond_distance
_geom_bond_site_symmetry_2
Pt1 C21 1.876(5) .
Pt1 C1 2.022(4) .
Pt1 P1 2.3542(10) .
Pt1 Ru1 2.6981(3) .
Ru1 C12 1.897(5) .
Ru1 C13 1.916(4) .
Ru1 C11 1.920(4) .
Ru1 C1 2.239(4) .
Ru1 C2 2.377(4) .
Ru1 Sn1 2.6585(4) .
Sn1 C35 2.159(4) .
Sn1 C41 2.167(4) .
Sn1 C29 2.168(4) .
P1 C55 1.903(5) .
P1 C47 1.904(4) .
P1 C51 1.922(5) .
O11 C11 1.139(5) .
O12 C12 1.125(6) .
O13 C13 1.146(5) .
O21 C21 1.136(6) .
C1 C2 1.376(5) .
C1 H1 1.04(4) .
C2 C23 1.487(6) .
C2 H2 0.90(4) .
C23 C24 1.370(7) .
C23 C28 1.377(6) .
C24 C25 1.401(8) .
C24 H24 0.9300 .
C25 C26 1.347(10) .
C25 H25 0.9300 .
C26 C27 1.369(9) .
C26 H26 0.9300 .
C27 C28 1.375(7) .
C27 H27 0.9300 .
C28 H28 0.9300 .
C29 C30 1.382(6) .
C29 C34 1.394(6) .
C30 C31 1.396(7) .
C30 H30 0.9300 .
C31 C32 1.386(8) .
C31 H31 0.9300 .
C32 C33 1.351(8) .
C32 H32 0.9300 .
C33 C34 1.373(7) .
C33 H33 0.9300 .
C34 H34 0.9300 .
C35 C40 1.372(6) .
C35 C36 1.381(6) .
C36 C37 1.389(7) .
C36 H36 0.9300 .
C37 C38 1.372(8) .
C37 H37 0.9300 .
C38 C39 1.357(8) .
C38 H38 0.9300 .
C39 C40 1.384(7) .
C39 H39 0.9300 .
C40 H40 0.9300 .
C41 C46 1.381(6) .
C41 C42 1.395(6) .
C42 C43 1.366(6) .
C42 H42 0.9300 .
C43 C44 1.360(8) .
C43 H43 0.9300 .
C44 C45 1.368(7) .
C44 H44 0.9300 .
C45 C46 1.383(6) .
C45 H45 0.9300 .
C46 H46 0.9300 .
C47 C50 1.497(8) .
C47 C48 1.498(8) .
C47 C49 1.512(8) .
C48 H48A 0.9600 .
C48 H48B 0.9600 .
C48 H48C 0.9600 .
C49 H49A 0.9600 .
C49 H49B 0.9600 .
C49 H49C 0.9600 .
C50 H50A 0.9600 .
C50 H50B 0.9600 .
C50 H50C 0.9600 .
C51 C52 1.483(8) .
C51 C53 1.485(9) .
C51 C54 1.499(8) .
C52 H52A 0.9600 .
C52 H52B 0.9600 .
C52 H52C 0.9600 .
C53 H53A 0.9600 .
C53 H53B 0.9600 .
C53 H53C 0.9600 .
C54 H54A 0.9600 .
C54 H54B 0.9600 .
C54 H54C 0.9600 .
C55 C56 1.529(8) .
C55 C57 1.530(8) .
C55 C58 1.536(7) .
C56 H56A 0.9600 .
C56 H56B 0.9600 .
C56 H56C 0.9600 .
C57 H57A 0.9600 .
C57 H57B 0.9600 .
C57 H57C 0.9600 .
C58 H58A 0.9600 .
C58 H58B 0.9600 .
C58 H58C 0.9600 .
C1S C6S 1.305(10) .
C1S C2S 1.393(11) .
C1S H1S 0.9300 .
C2S C3S 1.355(11) .
C2S H2S 0.9300 .
C3S C4S 1.375(12) .
C3S H3S 0.9300 .
C4S C5S 1.392(12) .
C4S H4S 0.9300 .
C5S C6S 1.286(10) .
C5S H5S 0.9300 .
C6S H6S 0.9300 .
C7S C8S 1.357(8) .
C7S C9S 1.379(7) 2_565
C7S H7S 0.9300 .
C8S C9S 1.350(8) .
C8S H8S 0.9300 .
C9S C7S 1.379(7) 2_565
C9S H9S 0.9300 .
